data_8101931
loop_
_publ_author_name
'Buchta, M.'
'Jegorov, A.'
'Hu\<s\'ak, M.'
'Cejka, J.'
'Kratochv\'il, B.'
'Kuzma, M.'
'Sedmera, P.'

_publ_section_title
;
Crystal structure of taxuspinanane A acetonitrile solvate, C~47~H~59~NO~14~ 
&#x00B7; CH~3~CN
;
_journal_issue 1
_journal_name_full 'Zeitschrift f\"ur Kristallographie - New Crystal Structures'
_journal_page_first 97
_journal_page_last 100
_journal_volume 221
_journal_year 2006
_chemical_absolute_configuration ad
_chemical_formula_moiety 'C49 H62 N2 O14'
_chemical_formula_sum 'C49 H62 N2 O14'
_chemical_formula_weight 903.04
_chemical_name_systematic 'taxuspinanane A acetonitrile solvate'
_space_group_IT_number 19
_symmetry_cell_setting orthorhombic
_symmetry_space_group_name_Hall 'P 2ac 2ab'
_symmetry_space_group_name_H-M 'P 21 21 21'
_atom_sites_solution_hydrogens geom
_atom_sites_solution_primary direct
_audit_creation_date 06-01-04
_audit_creation_method CRYSTALS_ver_12.51
_cell_angle_alpha 90
_cell_angle_beta 90
_cell_angle_gamma 90
_cell_formula_units_Z 4
_cell_length_a 9.46370(3)
_cell_length_b 12.29468(3)
_cell_length_c 40.46176(4)
_cell_measurement_reflns_used 43038
_cell_measurement_temperature 150
_cell_measurement_theta_max 77
_cell_measurement_theta_min 4
_cell_volume 4707.854(19)
_computing_cell_refinement 'CrysAlis RED, (Oxford Diffraction, 2002)'
_computing_data_collection 'Xcalibur, (Oxford Diffraction, 2002)'
_computing_data_reduction 'CrysAlis RED, (Oxford Diffraction, 2002)'
_computing_molecular_graphics 'CAMERON (Watkin et al., 1996)'
_computing_publication_material 'CRYSTALS (Betteridge et al., 2003)'
_computing_structure_refinement 'CRYSTALS (Betteridge et al., 2003)'
_computing_structure_solution 'SIR92 (Altomare et al., 1994)'
_diffrn_ambient_temperature 150
_diffrn_measured_fraction_theta_full 0.996
_diffrn_measured_fraction_theta_max 0.983
_diffrn_measurement_device_type 'Oxford Diffraction XCALIBUR'
_diffrn_measurement_method phi/omega
_diffrn_radiation_monochromator graphite
_diffrn_radiation_type 'Cu K\a'
_diffrn_radiation_wavelength 1.54180
_diffrn_reflns_av_R_equivalents 0.121
_diffrn_reflns_limit_h_max 11
_diffrn_reflns_limit_h_min -11
_diffrn_reflns_limit_k_max 14
_diffrn_reflns_limit_k_min -15
_diffrn_reflns_limit_l_max 50
_diffrn_reflns_limit_l_min -50
_diffrn_reflns_number 72545
_diffrn_reflns_theta_full 73.758
_diffrn_reflns_theta_max 76.831
_diffrn_reflns_theta_min 4.208
_diffrn_standards_number 0
_exptl_absorpt_coefficient_mu 0.769
_exptl_absorpt_correction_T_max 0.88
_exptl_absorpt_correction_T_min 0.79
_exptl_absorpt_correction_type analytical
_exptl_absorpt_process_details
; 
 Analytical Absorption (De Meulenaer & Tompa, 1965) 
;
_exptl_crystal_colour colorless
_exptl_crystal_density_diffrn 1.274
_exptl_crystal_description prism
_exptl_crystal_F_000 1928
_exptl_crystal_size_max 0.30
_exptl_crystal_size_mid 0.23
_exptl_crystal_size_min 0.16
_refine_diff_density_max 0.57
_refine_diff_density_min -0.66
_refine_ls_abs_structure_details 'Flack, 541 Friedel-pairs'
_refine_ls_abs_structure_Flack 0.0(3)
_refine_ls_extinction_method None
_refine_ls_goodness_of_fit_ref 0.9640
_refine_ls_hydrogen_treatment constr
_refine_ls_matrix_type full
_refine_ls_number_parameters 587
_refine_ls_number_reflns 9105
_refine_ls_number_restraints 0
_refine_ls_R_factor_all 0.1038
_refine_ls_R_factor_gt 0.1019
_refine_ls_shift/su_max 0.000944
_refine_ls_structure_factor_coef F
_refine_ls_weighting_details
;
 Method, part 1, Chebychev polynomial, (Watkin, 1994, Prince, 1982) 
 [weight] = 1.0/[A~0~*T~0~(x)+A~1~*T~1~(x) ... +A~n-1~]*T~n-1~(x)] 
 where A~i~ are the Chebychev coefficients listed below and x= Fcalc/Fmax 
 Method = Robust Weighting (Prince, 1982) 
 W = [weight] * [1-(deltaF/6*sigmaF)^2^]^2^ 
 A~i~ are: 
 19.1 4.52 11.8 4.70 
;
_refine_ls_weighting_scheme calc
_refine_ls_wR_factor_all 0.0995
_refine_ls_wR_factor_gt 0.0991
_refine_ls_wR_factor_ref 0.0991
_reflns_limit_h_max 11
_reflns_limit_h_min -11
_reflns_limit_k_max 15
_reflns_limit_k_min 0
_reflns_limit_l_max 50
_reflns_limit_l_min 0
_reflns_number_gt 9105
_reflns_number_total 9646
_reflns_threshold_expression I>2sigma(I)
_oxford_diffrn_Wilson_B_factor 0.00
_oxford_diffrn_Wilson_scale 0.00
_oxford_refine_ls_scale 3.404(8)
_oxford_structure_analysis_title xcalibur
_cod_data_source_file 1267-1726.cff
_cod_data_source_block taxuspinanane-A-acetonitrile-solvate
_cod_depositor_comments
;
The following automatic conversions were performed:
'_symmetry_cell_setting' value 'Orthorhombic' changed to 'orthorhombic'
according to '/home/saulius/struct/CIF-dictionaries/cif_core.dic'
dictionary named 'cif_core.dic' version 2.4.1 from 2010-06-29.

Automatic conversion script
Id: cif_fix_enum 1555 2011-01-17 13:19:09Z saulius 
;
_cod_original_cell_volume 4707.866(19)
_cod_original_sg_symbol_H-M 'P 21 21 21 '
_cod_database_code 8101931

loop_
_symmetry_equiv_pos_as_xyz
x,y,z
x+1/2,-y+1/2,-z
-x,y+1/2,-z+1/2
-x+1/2,-y,z+1/2

loop_
_atom_site_label
_atom_site_type_symbol
_atom_site_fract_x
_atom_site_fract_y
_atom_site_fract_z
_atom_site_U_iso_or_equiv
_atom_site_adp_type
_atom_site_occupancy
_atom_site_symmetry_multiplicity
_atom_site_Wyckoff_symbol
_atom_site_refinement_flags_posn
_atom_site_refinement_flags_adp
_atom_site_refinement_flags_occupancy
_atom_site_disorder_assembly
_atom_site_disorder_group
_atom_site_attached_hydrogens
O1 O -0.8681(3) 0.1598(2) -0.82897(7) 0.0239 Uani 1 4 a . . . . . .
O2 O -0.3021(3) -0.0975(3) -0.77976(8) 0.0317 Uani 1 4 a . . . . . .
O3 O -0.6854(3) 0.0024(2) -0.81436(7) 0.0206 Uani 1 4 a . . . . . .
O4 O -0.8169(3) 0.0269(2) -0.76790(7) 0.0282 Uani 1 4 a . . . . . .
O5 O -0.4556(3) -0.0692(2) -0.84819(7) 0.0228 Uani 1 4 a . . . . . .
O6 O -0.2901(3) 0.0213(3) -0.87711(8) 0.0311 Uani 1 4 a . . . . . .
O7 O -0.1218(3) 0.2447(3) -0.79545(8) 0.0304 Uani 1 4 a . . . . . .
O8 O -0.3856(3) 0.3636(3) -0.77606(8) 0.0310 Uani 1 4 a . . . . . .
O9 O -0.4269(3) 0.4714(2) -0.83072(8) 0.0287 Uani 1 4 a . . . . . .
O10 O -0.1915(3) 0.4734(3) -0.82314(9) 0.0374 Uani 1 4 a . . . . . .
O11 O -0.5847(3) 0.1407(2) -0.92533(7) 0.0222 Uani 1 4 a . . . . . .
O12 O -0.8043(3) 0.1334(3) -0.94680(8) 0.0374 Uani 1 4 a . . . . . .
O13 O -0.4707(3) 0.0259(2) -0.97347(7) 0.0267 Uani 1 4 a . . . . . .
O14 O -0.8298(3) 0.2795(3) -1.01610(8) 0.0303 Uani 1 4 a . . . . . .
N1 N -0.6144(3) 0.1999(3) -1.01139(9) 0.0238 Uani 1 4 a . . . . . .
N101 N -0.7822(6) -0.1413(5) -0.92246(18) 0.0761 Uani 1 4 a . . . . . .
C1 C -0.7231(4) 0.1784(3) -0.83768(10) 0.0204 Uani 1 4 a . . . . . .
C2 C -0.6312(4) 0.1117(3) -0.81260(10) 0.0180 Uani 1 4 a . . . . . .
C3 C -0.4661(4) 0.1065(3) -0.81887(10) 0.0198 Uani 1 4 a . . . . . .
C4 C -0.4134(4) -0.0121(3) -0.81799(10) 0.0210 Uani 1 4 a . . . . . .
C5 C -0.2565(4) -0.0368(4) -0.80897(11) 0.0259 Uani 1 4 a . . . . . .
C6 C -0.1586(4) 0.0560(4) -0.80158(12) 0.0304 Uani 1 4 a . . . . . .
C7 C -0.2173(4) 0.1664(3) -0.80932(11) 0.0238 Uani 1 4 a . . . . . .
C8 C -0.3733(4) 0.1801(3) -0.79618(10) 0.0238 Uani 1 4 a . . . . . .
C9 C -0.3994(4) 0.3030(3) -0.79975(10) 0.0229 Uani 1 4 a . . . . . .
C10 C -0.4188(4) 0.3543(3) -0.83405(10) 0.0219 Uani 1 4 a . . . . . .
C11 C -0.5429(4) 0.3145(3) -0.85314(10) 0.0193 Uani 1 4 a . . . . . .
C12 C -0.5233(4) 0.2724(3) -0.88387(10) 0.0227 Uani 1 4 a . . . . . .
C13 C -0.6395(4) 0.2073(3) -0.89865(9) 0.0201 Uani 1 4 a . . . . . .
C14 C -0.7113(4) 0.1321(3) -0.87306(9) 0.0243 Uani 1 4 a . . . . . .
C15 C -0.6878(4) 0.3027(3) -0.83665(10) 0.0239 Uani 1 4 a . . . . . .
C16 C -0.6977(4) 0.3476(3) -0.80108(10) 0.0265 Uani 1 4 a . . . . . .
C17 C -0.7993(4) 0.3685(3) -0.85590(11) 0.0248 Uani 1 4 a . . . . . .
C18 C -0.4487(4) -0.0860(4) -0.78862(11) 0.0272 Uani 1 4 a . . . . . .
C19 C -0.7801(4) -0.0292(3) -0.79123(10) 0.0209 Uani 1 4 a . . . . . .
C20 C -0.8345(4) -0.1398(3) -0.79818(11) 0.0229 Uani 1 4 a . . . . . .
C21 C -0.9369(4) -0.1833(4) -0.77756(12) 0.0308 Uani 1 4 a . . . . . .
C22 C -0.9858(5) -0.2891(4) -0.78313(14) 0.0394 Uani 1 4 a . . . . . .
C23 C -0.9297(6) -0.3501(4) -0.80841(16) 0.0460 Uani 1 4 a . . . . . .
C24 C -0.8267(6) -0.3079(4) -0.82891(15) 0.0461 Uani 1 4 a . . . . . .
C25 C -0.7784(5) -0.2033(4) -0.82392(13) 0.0350 Uani 1 4 a . . . . . .
C26 C -0.3816(5) -0.0457(4) -0.87603(10) 0.0276 Uani 1 4 a . . . . . .
C27 C -0.4241(6) -0.1190(4) -0.90395(12) 0.0357 Uani 1 4 a . . . . . .
C28 C -0.3822(5) 0.1523(4) -0.75923(10) 0.0304 Uani 1 4 a . . . . . .
C29 C -0.3046(5) 0.5227(4) -0.82460(12) 0.0309 Uani 1 4 a . . . . . .
C30 C -0.3241(7) 0.6407(4) -0.82048(18) 0.0545 Uani 1 4 a . . . . . .
C31 C -0.3885(4) 0.2826(4) -0.90341(11) 0.0275 Uani 1 4 a . . . . . .
C32 C -0.6814(4) 0.1090(3) -0.94772(10) 0.0242 Uani 1 4 a . . . . . .
C33 C -0.6184(4) 0.0403(3) -0.97546(10) 0.0240 Uani 1 4 a . . . . . .
C34 C -0.6658(4) 0.0887(3) -1.00861(10) 0.0210 Uani 1 4 a . . . . . .
C35 C -0.6279(5) 0.0189(4) -1.03840(11) 0.0287 Uani 1 4 a . . . . . .
C36 C -0.5866(6) 0.0645(4) -1.06797(12) 0.0388 Uani 1 4 a . . . . . .
C37 C -0.5618(6) -0.0010(5) -1.09570(12) 0.0467 Uani 1 4 a . . . . . .
C38 C -0.5775(8) -0.1116(6) -1.09374(15) 0.0600 Uani 1 4 a . . . . . .
C39 C -0.6221(11) -0.1575(5) -1.06463(16) 0.0866 Uani 1 4 a . . . . . .
C40 C -0.6504(9) -0.0908(4) -1.03722(14) 0.0594 Uani 1 4 a . . . . . .
C41 C -0.7001(4) 0.2868(3) -1.01359(10) 0.0239 Uani 1 4 a . . . . . .
C42 C -0.6299(5) 0.3970(4) -1.01244(12) 0.0295 Uani 1 4 a . . . . . .
C43 C -0.6479(6) 0.4492(4) -0.97868(14) 0.0458 Uani 1 4 a . . . . . .
C44 C -0.5709(9) 0.5591(5) -0.97556(18) 0.0662 Uani 1 4 a . . . . . .
C45 C -0.5902(19) 0.6130(10) -0.9429(3) 0.1558 Uani 1 4 a . . . . . .
C46 C -0.5721(19) 0.5650(9) -0.9138(2) 0.1494 Uani 1 4 a . . . . . .
C47 C -0.625(2) 0.6385(7) -0.9985(5) 0.2490 Uani 1 4 a . . . . . .
C101 C -0.9946(7) -0.0743(6) -0.8899(3) 0.0879 Uani 1 4 a . . . . . .
C102 C -0.8744(6) -0.1125(5) -0.90847(19) 0.0553 Uani 1 4 a . . . . . .
H1 H -0.9418 0.2020 -0.8109 0.0288 Uiso 1 4 a R . . . . .
H2 H -0.0568 0.2097 -0.7751 0.0366 Uiso 1 4 a R . . . . .
H3 H -0.4064 0.0927 -0.9756 0.0322 Uiso 1 4 a R . . . . .
H11 H -0.5100 0.2125 -1.0117 0.0287 Uiso 1 4 a R . . . . .
H21 H -0.6392 0.1497 -0.7908 0.0212 Uiso 1 4 a R . . . . .
H31 H -0.4536 0.1375 -0.8415 0.0236 Uiso 1 4 a R . . . . .
H51 H -0.1958 -0.0693 -0.8266 0.0314 Uiso 1 4 a R . . . . .
H61 H -0.0695 0.0455 -0.8145 0.0368 Uiso 1 4 a R . . . . .
H62 H -0.1368 0.0538 -0.7774 0.0368 Uiso 1 4 a R . . . . .
H71 H -0.2241 0.1773 -0.8338 0.0292 Uiso 1 4 a R . . . . .
H101 H -0.3344 0.3310 -0.8471 0.0259 Uiso 1 4 a R . . . . .
H131 H -0.7118 0.2598 -0.9071 0.0236 Uiso 1 4 a R . . . . .
H141 H -0.8090 0.1159 -0.8810 0.0299 Uiso 1 4 a R . . . . .
H142 H -0.6556 0.0631 -0.8719 0.0299 Uiso 1 4 a R . . . . .
H161 H -0.6748 0.4270 -0.8012 0.0310 Uiso 1 4 a R . . . . .
H162 H -0.7955 0.3368 -0.7923 0.0310 Uiso 1 4 a R . . . . .
H163 H -0.6287 0.3083 -0.7867 0.0310 Uiso 1 4 a R . . . . .
H171 H -0.7746 0.4475 -0.8549 0.0300 Uiso 1 4 a R . . . . .
H172 H -0.8016 0.3443 -0.8795 0.0300 Uiso 1 4 a R . . . . .
H173 H -0.8942 0.3568 -0.8456 0.0300 Uiso 1 4 a R . . . . .
H181 H -0.4950 -0.1559 -0.7951 0.0334 Uiso 1 4 a R . . . . .
H182 H -0.5067 -0.0492 -0.7712 0.0334 Uiso 1 4 a R . . . . .
H211 H -0.9751 -0.1396 -0.7587 0.0392 Uiso 1 4 a R . . . . .
H221 H -1.0621 -0.3202 -0.7689 0.0472 Uiso 1 4 a R . . . . .
H231 H -0.9646 -0.4259 -0.8120 0.0556 Uiso 1 4 a R . . . . .
H241 H -0.7871 -0.3535 -0.8472 0.0556 Uiso 1 4 a R . . . . .
H251 H -0.7029 -0.1727 -0.8385 0.0427 Uiso 1 4 a R . . . . .
H271 H -0.3682 -0.0996 -0.9241 0.0453 Uiso 1 4 a R . . . . .
H272 H -0.5272 -0.1100 -0.9087 0.0453 Uiso 1 4 a R . . . . .
H273 H -0.4046 -0.1963 -0.8977 0.0453 Uiso 1 4 a R . . . . .
H281 H -0.3201 0.2030 -0.7465 0.0368 Uiso 1 4 a R . . . . .
H282 H -0.4820 0.1599 -0.7514 0.0368 Uiso 1 4 a R . . . . .
H283 H -0.3497 0.0757 -0.7557 0.0368 Uiso 1 4 a R . . . . .
H301 H -0.2304 0.6753 -0.8160 0.0663 Uiso 1 4 a R . . . . .
H302 H -0.3656 0.6723 -0.8411 0.0663 Uiso 1 4 a R . . . . .
H303 H -0.3891 0.6545 -0.8014 0.0663 Uiso 1 4 a R . . . . .
H311 H -0.4004 0.2451 -0.9252 0.0344 Uiso 1 4 a R . . . . .
H312 H -0.3660 0.3611 -0.9072 0.0344 Uiso 1 4 a R . . . . .
H313 H -0.3097 0.2477 -0.8908 0.0344 Uiso 1 4 a R . . . . .
H331 H -0.6550 -0.0356 -0.9732 0.0302 Uiso 1 4 a R . . . . .
H341 H -0.7715 0.0904 -1.0086 0.0251 Uiso 1 4 a R . . . . .
H361 H -0.5745 0.1451 -1.0698 0.0467 Uiso 1 4 a R . . . . .
H371 H -0.5307 0.0329 -1.1170 0.0548 Uiso 1 4 a R . . . . .
H381 H -0.5580 -0.1578 -1.1136 0.0685 Uiso 1 4 a R . . . . .
H391 H -0.6356 -0.2380 -1.0631 0.0954 Uiso 1 4 a R . . . . .
H401 H -0.6866 -0.1236 -1.0163 0.0701 Uiso 1 4 a R . . . . .
H421 H -0.6736 0.4451 -1.0296 0.0365 Uiso 1 4 a R . . . . .
H422 H -0.5269 0.3882 -1.0172 0.0365 Uiso 1 4 a R . . . . .
H431 H -0.7510 0.4613 -0.9746 0.0568 Uiso 1 4 a R . . . . .
H432 H -0.6097 0.3983 -0.9616 0.0568 Uiso 1 4 a R . . . . .
H441 H -0.4698 0.5386 -0.9791 0.0832 Uiso 1 4 a R . . . . .
H451 H -0.6917 0.6357 -0.9425 0.1662 Uiso 1 4 a R . . . . .
H452 H -0.5287 0.6791 -0.9429 0.1662 Uiso 1 4 a R . . . . .
H461 H -0.5939 0.6150 -0.8949 0.1838 Uiso 1 4 a R . . . . .
H462 H -0.6337 0.4991 -0.9123 0.1838 Uiso 1 4 a R . . . . .
H463 H -0.4707 0.5426 -0.9127 0.1838 Uiso 1 4 a R . . . . .
H471 H -0.5711 0.7080 -0.9955 0.3095 Uiso 1 4 a R . . . . .
H472 H -0.6094 0.6105 -1.0214 0.3095 Uiso 1 4 a R . . . . .
H473 H -0.7276 0.6521 -0.9949 0.3095 Uiso 1 4 a R . . . . .
H1011 H -1.0832 -0.1063 -0.8992 0.1060 Uiso 1 4 a R . . . . .
H1012 H -0.9997 0.0068 -0.8911 0.1060 Uiso 1 4 a R . . . . .
H1013 H -0.9837 -0.0973 -0.8663 0.1060 Uiso 1 4 a R . . . . .

loop_
_atom_site_aniso_label
_atom_site_aniso_U_11
_atom_site_aniso_U_22
_atom_site_aniso_U_33
_atom_site_aniso_U_23
_atom_site_aniso_U_13
_atom_site_aniso_U_12
O1 0.0110(12) 0.0241(14) 0.0367(16) -0.0021(12) 0.0026(11) -0.0020(11)
O2 0.0225(15) 0.0317(16) 0.0408(17) 0.0154(13) 0.0010(13) -0.0084(13)
O3 0.0146(12) 0.0171(13) 0.0302(14) 0.0016(10) 0.0060(11) -0.0079(10)
O4 0.0212(14) 0.0293(15) 0.0339(16) 0.0004(13) 0.0083(12) -0.0007(13)
O5 0.0168(13) 0.0237(14) 0.0280(14) -0.0041(11) 0.0029(11) -0.0044(11)
O6 0.0256(15) 0.0317(16) 0.0360(16) -0.0007(13) 0.0081(13) -0.0018(14)
O7 0.0143(13) 0.0394(17) 0.0374(16) -0.0051(14) -0.0031(12) -0.0067(12)
O8 0.0265(15) 0.0322(16) 0.0343(16) -0.0129(13) 0.0041(13) -0.0019(13)
O9 0.0298(15) 0.0158(13) 0.0405(17) -0.0066(12) 0.0016(13) -0.0099(12)
O10 0.0325(17) 0.0289(16) 0.051(2) -0.0085(14) 0.0020(15) -0.0167(15)
O11 0.0193(14) 0.0217(13) 0.0256(14) -0.0060(11) 0.0001(11) -0.0036(11)
O12 0.0214(15) 0.059(2) 0.0313(16) -0.0148(15) -0.0030(13) 0.0078(15)
O13 0.0172(14) 0.0286(15) 0.0343(15) -0.0033(13) -0.0013(12) 0.0058(12)
O14 0.0135(13) 0.0353(16) 0.0423(18) 0.0003(14) -0.0032(12) 0.0021(12)
N1 0.0105(14) 0.0271(18) 0.0339(18) -0.0005(15) 0.0005(13) 0.0006(13)
N101 0.051(3) 0.050(3) 0.127(5) -0.007(3) 0.033(4) 0.000(3)
C1 0.0073(16) 0.024(2) 0.029(2) -0.0045(16) 0.0048(14) 0.0030(14)
C2 0.0177(17) 0.0082(15) 0.0280(19) -0.0004(14) 0.0026(15) -0.0027(13)
C3 0.0151(17) 0.0192(18) 0.0252(19) -0.0010(15) 0.0008(15) 0.0008(14)
C4 0.0163(17) 0.0207(19) 0.0259(19) -0.0028(15) -0.0022(15) -0.0017(15)
C5 0.0127(18) 0.030(2) 0.035(2) 0.0113(18) 0.0045(16) -0.0012(16)
C6 0.0149(19) 0.036(2) 0.041(2) 0.0027(19) 0.0005(17) -0.0023(17)
C7 0.0151(18) 0.0228(19) 0.034(2) -0.0046(16) 0.0008(16) -0.0070(15)
C8 0.0165(18) 0.028(2) 0.027(2) -0.0029(16) 0.0004(16) -0.0041(16)
C9 0.0102(17) 0.027(2) 0.032(2) -0.0062(17) 0.0006(15) -0.0042(15)
C10 0.0199(19) 0.0132(17) 0.033(2) -0.0062(15) 0.0029(16) -0.0074(14)
C11 0.0084(16) 0.0188(18) 0.031(2) 0.0007(15) 0.0020(15) 0.0034(14)
C12 0.0209(19) 0.0203(19) 0.027(2) -0.0016(15) 0.0000(16) -0.0007(16)
C13 0.0129(17) 0.0228(19) 0.0245(19) -0.0076(15) 0.0013(14) 0.0003(15)
C14 0.023(2) 0.024(2) 0.026(2) -0.0028(16) 0.0012(16) -0.0039(17)
C15 0.0214(19) 0.0219(19) 0.029(2) -0.0020(16) 0.0017(16) 0.0014(16)
C16 0.0179(19) 0.027(2) 0.034(2) -0.0068(17) 0.0048(17) -0.0038(17)
C17 0.0139(17) 0.0170(18) 0.043(2) 0.0011(17) 0.0014(17) 0.0044(15)
C18 0.0187(19) 0.026(2) 0.037(2) 0.0063(18) 0.0011(17) -0.0008(17)
C19 0.0047(15) 0.025(2) 0.033(2) 0.0059(17) 0.0037(14) -0.0044(14)
C20 0.0056(16) 0.0218(19) 0.041(2) 0.0056(17) -0.0010(15) -0.0061(14)
C21 0.0176(19) 0.033(2) 0.042(2) 0.017(2) -0.0038(18) -0.0125(18)
C22 0.020(2) 0.032(2) 0.066(3) 0.018(2) -0.005(2) -0.0161(19)
C23 0.040(3) 0.019(2) 0.079(4) 0.005(2) -0.011(3) -0.015(2)
C24 0.035(3) 0.038(3) 0.065(4) -0.002(3) 0.000(2) -0.015(2)
C25 0.031(2) 0.021(2) 0.053(3) -0.006(2) 0.004(2) -0.0020(18)
C26 0.028(2) 0.027(2) 0.027(2) -0.0001(17) 0.0046(17) 0.0078(18)
C27 0.043(3) 0.026(2) 0.038(3) -0.0071(19) 0.001(2) -0.004(2)
C28 0.025(2) 0.039(2) 0.028(2) -0.0017(18) 0.0030(18) -0.0085(19)
C29 0.027(2) 0.024(2) 0.042(2) -0.0035(18) -0.0008(19) -0.0090(19)
C30 0.050(3) 0.024(2) 0.089(4) -0.008(3) -0.004(3) -0.008(2)
C31 0.0155(18) 0.033(2) 0.034(2) -0.0019(18) 0.0043(16) -0.0065(17)
C32 0.025(2) 0.0241(19) 0.0239(19) -0.0005(16) -0.0032(16) -0.0031(16)
C33 0.0187(19) 0.025(2) 0.028(2) -0.0009(17) 0.0024(16) 0.0023(16)
C34 0.0162(18) 0.0190(18) 0.028(2) -0.0011(15) -0.0002(15) -0.0021(15)
C35 0.035(2) 0.026(2) 0.025(2) -0.0022(17) -0.0016(18) 0.0049(19)
C36 0.043(3) 0.043(3) 0.031(2) -0.005(2) 0.002(2) -0.008(2)
C37 0.046(3) 0.064(4) 0.030(2) -0.010(2) 0.010(2) -0.010(3)
C38 0.079(5) 0.060(4) 0.042(3) -0.022(3) 0.007(3) 0.012(3)
C39 0.189(10) 0.023(3) 0.048(4) -0.013(2) 0.011(5) 0.019(4)
C40 0.112(6) 0.030(3) 0.037(3) -0.005(2) 0.006(3) -0.001(3)
C41 0.0181(19) 0.0247(19) 0.029(2) 0.0015(16) 0.0002(16) -0.0048(16)
C42 0.0186(19) 0.025(2) 0.045(3) -0.0035(18) -0.0006(18) -0.0031(17)
C43 0.050(3) 0.036(3) 0.051(3) -0.008(2) 0.005(3) -0.002(2)
C44 0.082(5) 0.044(3) 0.073(4) -0.020(3) -0.010(4) -0.013(3)
C45 0.266(19) 0.100(8) 0.101(8) -0.052(7) -0.004(10) -0.058(10)
C46 0.30(2) 0.088(7) 0.058(5) 0.007(5) 0.030(8) -0.042(10)
C47 0.42(3) 0.024(4) 0.30(2) 0.023(7) -0.21(2) -0.020(9)
C101 0.046(4) 0.047(4) 0.171(9) -0.040(5) 0.028(5) -0.004(3)
C102 0.026(3) 0.035(3) 0.106(5) -0.010(3) 0.006(3) -0.001(2)

loop_
_atom_type_symbol
_atom_type_scat_dispersion_real
_atom_type_scat_dispersion_imag
_atom_type_scat_Cromer_Mann_a1
_atom_type_scat_Cromer_Mann_b1
_atom_type_scat_Cromer_Mann_a2
_atom_type_scat_Cromer_Mann_b2
_atom_type_scat_Cromer_Mann_a3
_atom_type_scat_Cromer_Mann_b3
_atom_type_scat_Cromer_Mann_a4
_atom_type_scat_Cromer_Mann_b4
_atom_type_scat_Cromer_Mann_c
_atom_type_scat_source
C 0.0181 0.0091 2.3100 20.8439 1.0200 10.2075 1.5886 0.5687 0.8650 51.6512 0.2156 'International Tables Vol C 4.2.6.8 and 6.1.1.4'
H 0.0000 0.0000 0.4930 10.5109 0.3229 26.1257 0.1402 3.1424 0.0408 57.7998 0.0030 'International Tables Vol C 4.2.6.8 and 6.1.1.4'
O 0.0492 0.0322 3.0485 13.2771 2.2868 5.7011 1.5463 0.3239 0.8670 32.9089 0.2508 'International Tables Vol C 4.2.6.8 and 6.1.1.4'
N 0.0311 0.0180 12.2126 0.0057 3.1322 9.8933 2.0125 28.9975 1.1663 0.5826 -11.5290 'International Tables Vol C 4.2.6.8 and 6.1.1.4'

loop_
_geom_angle_atom_site_label_1
_geom_angle_site_symmetry_1
_geom_angle_atom_site_label_2
_geom_angle_site_symmetry_2
_geom_angle_atom_site_label_3
_geom_angle_site_symmetry_3
_geom_angle
_geom_angle_publ_flag
C1 . O1 . H1 . 132.244 no
C5 . O2 . C18 . 91.9(3) yes
C2 . O3 . C19 . 118.0(3) yes
C4 . O5 . C26 . 116.7(3) yes
C7 . O7 . H2 . 112.211 no
C10 . O9 . C29 . 116.1(3) yes
C13 . O11 . C32 . 114.9(3) yes
C33 . O13 . H3 . 118.798 no
C34 . N1 . C41 . 123.3(3) yes
C34 . N1 . H11 . 118.483 no
C41 . N1 . H11 . 118.184 no
O1 . C1 . C2 . 106.7(3) yes
O1 . C1 . C14 . 103.8(3) yes
C2 . C1 . C14 . 111.5(3) yes
O1 . C1 . C15 . 110.7(3) yes
C2 . C1 . C15 . 112.0(3) yes
C14 . C1 . C15 . 111.7(3) yes
C1 . C2 . O3 . 105.0(3) yes
C1 . C2 . C3 . 117.7(3) yes
O3 . C2 . C3 . 107.8(3) yes
C1 . C2 . H21 . 106.474 no
O3 . C2 . H21 . 116.953 no
C3 . C2 . H21 . 103.549 no
C2 . C3 . C4 . 110.7(3) yes
C2 . C3 . C8 . 116.0(3) yes
C4 . C3 . C8 . 110.6(3) yes
C2 . C3 . H31 . 104.397 no
C4 . C3 . H31 . 110.064 no
C8 . C3 . H31 . 104.569 no
C3 . C4 . O5 . 110.2(3) yes
C3 . C4 . C5 . 119.9(3) yes
O5 . C4 . C5 . 111.2(3) yes
C3 . C4 . C18 . 120.5(3) yes
O5 . C4 . C18 . 107.6(3) yes
C5 . C4 . C18 . 84.9(3) yes
C4 . C5 . O2 . 90.5(3) yes
C4 . C5 . C6 . 119.1(4) yes
O2 . C5 . C6 . 114.2(4) yes
C4 . C5 . H51 . 117.229 no
O2 . C5 . H51 . 122.886 no
C6 . C5 . H51 . 95.250 no
C5 . C6 . C7 . 114.7(3) yes
C5 . C6 . H61 . 108.567 no
C7 . C6 . H61 . 108.631 no
C5 . C6 . H62 . 107.537 no
C7 . C6 . H62 . 107.790 no
H61 . C6 . H62 . 109.487 no
C6 . C7 . O7 . 107.0(3) yes
C6 . C7 . C8 . 111.9(3) yes
O7 . C7 . C8 . 112.7(3) yes
C6 . C7 . H71 . 110.571 no
O7 . C7 . H71 . 109.754 no
C8 . C7 . H71 . 104.991 no
C3 . C8 . C7 . 105.5(3) yes
C3 . C8 . C9 . 115.1(3) yes
C7 . C8 . C9 . 102.9(3) yes
C3 . C8 . C28 . 114.4(3) yes
C7 . C8 . C28 . 110.8(3) yes
C9 . C8 . C28 . 107.5(3) yes
C8 . C9 . O8 . 120.6(4) yes
C8 . C9 . C10 . 120.5(3) yes
O8 . C9 . C10 . 118.1(4) yes
C9 . C10 . O9 . 109.3(3) yes
C9 . C10 . C11 . 115.4(3) yes
O9 . C10 . C11 . 109.5(3) yes
C9 . C10 . H101 . 105.358 no
O9 . C10 . H101 . 112.117 no
C11 . C10 . H101 . 105.146 no
C10 . C11 . C12 . 119.5(3) yes
C10 . C11 . C15 . 120.7(3) yes
C12 . C11 . C15 . 119.0(3) yes
C11 . C12 . C13 . 118.2(3) yes
C11 . C12 . C31 . 124.3(4) yes
C13 . C12 . C31 . 117.4(3) yes
C12 . C13 . O11 . 109.8(3) yes
C12 . C13 . C14 . 112.2(3) yes
O11 . C13 . C14 . 108.5(3) yes
C12 . C13 . H131 . 107.177 no
O11 . C13 . H131 . 110.845 no
C14 . C13 . H131 . 108.269 no
C1 . C14 . C13 . 115.6(3) yes
C1 . C14 . H141 . 107.775 no
C13 . C14 . H141 . 108.042 no
C1 . C14 . H142 . 107.937 no
C13 . C14 . H142 . 107.923 no
H141 . C14 . H142 . 109.471 no
C11 . C15 . C1 . 105.7(3) yes
C11 . C15 . C16 . 115.3(3) yes
C1 . C15 . C16 . 111.2(3) yes
C11 . C15 . C17 . 110.1(3) yes
C1 . C15 . C17 . 110.6(3) yes
C16 . C15 . C17 . 104.0(3) yes
C15 . C16 . H161 . 109.232 no
C15 . C16 . H162 . 109.816 no
H161 . C16 . H162 . 109.473 no
C15 . C16 . H163 . 109.348 no
H161 . C16 . H163 . 109.496 no
H162 . C16 . H163 . 109.463 no
C15 . C17 . H171 . 109.222 no
C15 . C17 . H172 . 109.949 no
H171 . C17 . H172 . 109.457 no
C15 . C17 . H173 . 109.220 no
H171 . C17 . H173 . 109.473 no
H172 . C17 . H173 . 109.505 no
C4 . C18 . O2 . 92.3(3) yes
C4 . C18 . H181 . 113.717 no
O2 . C18 . H181 . 113.724 no
C4 . C18 . H182 . 113.365 no
O2 . C18 . H182 . 113.481 no
H181 . C18 . H182 . 109.453 no
O3 . C19 . O4 . 124.2(4) yes
O3 . C19 . C20 . 111.3(3) yes
O4 . C19 . C20 . 124.5(3) yes
C19 . C20 . C21 . 118.9(4) yes
C19 . C20 . C25 . 121.3(3) yes
C21 . C20 . C25 . 119.7(4) yes
C20 . C21 . C22 . 119.5(5) yes
C20 . C21 . H211 . 120.330 no
C22 . C21 . H211 . 120.121 no
C21 . C22 . C23 . 120.0(4) yes
C21 . C22 . H221 . 120.140 no
C23 . C22 . H221 . 119.888 no
C22 . C23 . C24 . 120.9(4) yes
C22 . C23 . H231 . 119.360 no
C24 . C23 . H231 . 119.708 no
C23 . C24 . C25 . 119.7(5) yes
C23 . C24 . H241 . 119.777 no
C25 . C24 . H241 . 120.478 no
C20 . C25 . C24 . 120.1(5) yes
C20 . C25 . H251 . 119.904 no
C24 . C25 . H251 . 120.023 no
O5 . C26 . O6 . 123.4(4) yes
O5 . C26 . C27 . 111.0(4) yes
O6 . C26 . C27 . 125.5(4) yes
C26 . C27 . H271 . 109.199 no
C26 . C27 . H272 . 109.835 no
H271 . C27 . H272 . 109.493 no
C26 . C27 . H273 . 109.346 no
H271 . C27 . H273 . 109.477 no
H272 . C27 . H273 . 109.477 no
C8 . C28 . H281 . 109.223 no
C8 . C28 . H282 . 109.862 no
H281 . C28 . H282 . 109.467 no
C8 . C28 . H283 . 109.320 no
H281 . C28 . H283 . 109.481 no
H282 . C28 . H283 . 109.473 no
O9 . C29 . O10 . 121.8(4) yes
O9 . C29 . C30 . 112.1(4) yes
O10 . C29 . C30 . 126.1(4) yes
C29 . C30 . H301 . 109.228 no
C29 . C30 . H302 . 109.783 no
H301 . C30 . H302 . 109.450 no
C29 . C30 . H303 . 109.388 no
H301 . C30 . H303 . 109.498 no
H302 . C30 . H303 . 109.480 no
C12 . C31 . H311 . 109.180 no
C12 . C31 . H312 . 109.986 no
H311 . C31 . H312 . 109.460 no
C12 . C31 . H313 . 109.254 no
H311 . C31 . H313 . 109.456 no
H312 . C31 . H313 . 109.490 no
O11 . C32 . O12 . 124.4(4) yes
O11 . C32 . C33 . 112.9(3) yes
O12 . C32 . C33 . 122.6(4) yes
C32 . C33 . O13 . 114.5(3) yes
C32 . C33 . C34 . 108.3(3) yes
O13 . C33 . C34 . 112.8(3) yes
C32 . C33 . H331 . 108.242 no
O13 . C33 . H331 . 102.665 no
C34 . C33 . H331 . 110.016 no
C33 . C34 . N1 . 109.5(3) yes
C33 . C34 . C35 . 113.9(3) yes
N1 . C34 . C35 . 112.9(3) yes
C33 . C34 . H341 . 107.523 no
N1 . C34 . H341 . 108.375 no
C35 . C34 . H341 . 104.231 no
C34 . C35 . C36 . 121.7(4) yes
C34 . C35 . C40 . 119.5(4) yes
C36 . C35 . C40 . 118.4(4) yes
C35 . C36 . C37 . 120.6(5) yes
C35 . C36 . H361 . 119.930 no
C37 . C36 . H361 . 119.459 no
C36 . C37 . C38 . 120.4(5) yes
C36 . C37 . H371 . 119.887 no
C38 . C37 . H371 . 119.711 no
C37 . C38 . C39 . 119.4(5) yes
C37 . C38 . H381 . 119.854 no
C39 . C38 . H381 . 120.730 no
C38 . C39 . C40 . 119.7(6) yes
C38 . C39 . H391 . 120.040 no
C40 . C39 . H391 . 120.211 no
C39 . C40 . C35 . 121.3(6) yes
C39 . C40 . H401 . 119.958 no
C35 . C40 . H401 . 118.776 no
N1 . C41 . O14 . 123.2(4) yes
N1 . C41 . C42 . 116.5(3) yes
O14 . C41 . C42 . 120.3(4) yes
C41 . C42 . C43 . 111.0(4) yes
C41 . C42 . H421 . 109.162 no
C43 . C42 . H421 . 109.035 no
C41 . C42 . H422 . 109.037 no
C43 . C42 . H422 . 109.170 no
H421 . C42 . H422 . 109.449 no
C42 . C43 . C44 . 113.1(5) yes
C42 . C43 . H431 . 108.626 no
C44 . C43 . H431 . 108.487 no
C42 . C43 . H432 . 108.460 no
C44 . C43 . H432 . 108.723 no
H431 . C43 . H432 . 109.449 no
C43 . C44 . C45 . 113.9(7) yes
C43 . C44 . C47 . 112.0(7) yes
C45 . C44 . C47 . 103.1(10) yes
C43 . C44 . H441 . 102.681 no
C45 . C44 . H441 . 110.881 no
C47 . C44 . H441 . 114.655 no
C44 . C45 . C46 . 125.0(11) yes
C44 . C45 . H451 . 104.887 no
C46 . C45 . H451 . 103.411 no
C44 . C45 . H452 . 107.007 no
C46 . C45 . H452 . 106.469 no
H451 . C45 . H452 . 109.463 no
C45 . C46 . H461 . 112.133 no
C45 . C46 . H462 . 109.664 no
H461 . C46 . H462 . 109.451 no
C45 . C46 . H463 . 106.556 no
H461 . C46 . H463 . 109.503 no
H462 . C46 . H463 . 109.472 no
C44 . C47 . H471 . 108.828 no
C44 . C47 . H472 . 108.321 no
H471 . C47 . H472 . 109.450 no
C44 . C47 . H473 . 111.236 no
H471 . C47 . H473 . 109.471 no
H472 . C47 . H473 . 109.506 no
C102 . C101 . H1011 . 109.756 no
C102 . C101 . H1012 . 109.752 no
H1011 . C101 . H1012 . 109.477 no
C102 . C101 . H1013 . 108.889 no
H1011 . C101 . H1013 . 109.476 no
H1012 . C101 . H1013 . 109.475 no
C101 . C102 . N101 . 179.5(8) yes

loop_
_geom_bond_atom_site_label_1
_geom_bond_site_symmetry_1
_geom_bond_atom_site_label_2
_geom_bond_site_symmetry_2
_geom_bond_distance
_geom_bond_publ_flag
O1 . C1 . 1.435(4) yes
O1 . H1 . 1.136 no
O2 . C5 . 1.462(5) yes
O2 . C18 . 1.440(5) yes
O3 . C2 . 1.439(4) yes
O3 . C19 . 1.353(4) yes
O4 . C19 . 1.220(5) yes
O5 . C4 . 1.465(5) yes
O5 . C26 . 1.358(5) yes
O6 . C26 . 1.196(6) yes
O7 . C7 . 1.434(5) yes
O7 . H2 . 1.114 no
O8 . C9 . 1.221(5) yes
O9 . C10 . 1.448(5) yes
O9 . C29 . 1.342(5) yes
O10 . C29 . 1.231(6) yes
O11 . C13 . 1.451(4) yes
O11 . C32 . 1.346(5) yes
O12 . C32 . 1.201(5) yes
O13 . C33 . 1.412(5) yes
O13 . H3 . 1.026 no
O14 . C41 . 1.235(5) yes
N1 . C34 . 1.456(5) yes
N1 . C41 . 1.344(5) yes
N1 . H11 . 1.000 no
N101 . C102 . 1.099(8) yes
C1 . C2 . 1.568(5) yes
C1 . C14 . 1.544(5) yes
C1 . C15 . 1.565(6) yes
C2 . C3 . 1.584(5) yes
C2 . H21 . 1.000 no
C3 . C4 . 1.542(5) yes
C3 . C8 . 1.560(5) yes
C3 . H31 . 1.000 no
C4 . C5 . 1.559(5) yes
C4 . C18 . 1.533(6) yes
C5 . C6 . 1.500(6) yes
C5 . H51 . 1.000 no
C6 . C7 . 1.500(6) yes
C6 . H61 . 1.000 no
C6 . H62 . 1.000 no
C7 . C8 . 1.578(5) yes
C7 . H71 . 1.000 no
C8 . C9 . 1.538(6) yes
C8 . C28 . 1.536(6) yes
C9 . C10 . 1.535(6) yes
C10 . C11 . 1.489(5) yes
C10 . H101 . 1.000 no
C11 . C12 . 1.359(6) yes
C11 . C15 . 1.531(5) yes
C12 . C13 . 1.485(5) yes
C12 . C31 . 1.506(5) yes
C13 . C14 . 1.546(5) yes
C13 . H131 . 1.000 no
C14 . H141 . 1.000 no
C14 . H142 . 1.000 no
C15 . C16 . 1.544(6) yes
C15 . C17 . 1.541(6) yes
C16 . H161 . 1.000 no
C16 . H162 . 1.000 no
C16 . H163 . 1.000 no
C17 . H171 . 1.000 no
C17 . H172 . 1.000 no
C17 . H173 . 1.000 no
C18 . H181 . 1.000 no
C18 . H182 . 1.000 no
C19 . C20 . 1.481(5) yes
C20 . C21 . 1.386(6) yes
C20 . C25 . 1.406(6) yes
C21 . C22 . 1.399(6) yes
C21 . H211 . 1.000 no
C22 . C23 . 1.375(8) yes
C22 . H221 . 1.000 no
C23 . C24 . 1.381(8) yes
C23 . H231 . 1.000 no
C24 . C25 . 1.380(7) yes
C24 . H241 . 1.000 no
C25 . H251 . 1.000 no
C26 . C27 . 1.500(6) yes
C27 . H271 . 1.000 no
C27 . H272 . 1.000 no
C27 . H273 . 1.000 no
C28 . H281 . 1.000 no
C28 . H282 . 1.000 no
C28 . H283 . 1.000 no
C29 . C30 . 1.471(7) yes
C30 . H301 . 1.000 no
C30 . H302 . 1.000 no
C30 . H303 . 1.000 no
C31 . H311 . 1.000 no
C31 . H312 . 1.000 no
C31 . H313 . 1.000 no
C32 . C33 . 1.526(6) yes
C33 . C34 . 1.534(6) yes
C33 . H331 . 1.000 no
C34 . C35 . 1.522(6) yes
C34 . H341 . 1.000 no
C35 . C36 . 1.378(6) yes
C35 . C40 . 1.366(7) yes
C36 . C37 . 1.401(7) yes
C36 . H361 . 1.000 no
C37 . C38 . 1.370(9) yes
C37 . H371 . 1.000 no
C38 . C39 . 1.373(9) yes
C38 . H381 . 1.000 no
C39 . C40 . 1.405(8) yes
C39 . H391 . 1.000 no
C40 . H401 . 1.000 no
C41 . C42 . 1.510(6) yes
C42 . C43 . 1.519(7) yes
C42 . H421 . 1.000 no
C42 . H422 . 1.000 no
C43 . C44 . 1.541(8) yes
C43 . H431 . 1.000 no
C43 . H432 . 1.000 no
C44 . C45 . 1.488(11) yes
C44 . C47 . 1.440(13) yes
C44 . H441 . 1.000 no
C45 . C46 . 1.330(15) yes
C45 . H451 . 1.000 no
C45 . H452 . 1.000 no
C46 . H461 . 1.000 no
C46 . H462 . 1.000 no
C46 . H463 . 1.000 no
C47 . H471 . 1.000 no
C47 . H472 . 1.000 no
C47 . H473 . 1.000 no
C101 . C102 . 1.442(9) yes
C101 . H1011 . 1.000 no
C101 . H1012 . 1.000 no
C101 . H1013 . 1.000 no

loop_
_geom_hbond_atom_site_label_D
_geom_hbond_site_symmetry_D
_geom_hbond_atom_site_label_H
_geom_hbond_site_symmetry_H
_geom_hbond_atom_site_label_A
_geom_hbond_site_symmetry_A
_geom_hbond_angle_DHA
_geom_hbond_distance_DH
_geom_hbond_distance_HA
_geom_hbond_publ_flag
O1 . H1 . O7 1_455 153.43(12) 1.136 1.889(4) yes
O13 . H3 . O14 2_553 166.81(13) 1.026 1.763(4) yes
N1 . H11 . O14 2_553 145.36(13) 1.000 2.047(4) yes

loop_
_cod_related_entry_id
_cod_related_entry_database
_cod_related_entry_code
1 ChemSpider 30653894
